data_7153048
loop_
_publ_author_name
'Slav\'ik, Petr'
'Fl\'idrov\'a, Karol\'ina'
'Dvo\<r\'akov\'a, Hana'
'Eigner, V\'aclav'
'Lhot\'ak, Pavel'

_publ_section_title
;
 Meta-arylation of calixarenes using organomercurial chemistry.
;
_journal_issue 33
_journal_name_full 'Organic &amp; biomolecular chemistry'
_journal_page_first 5528
_journal_page_last 5534
_journal_paper_doi 10.1039/c3ob41085d
_journal_volume 11
_journal_year 2013
_chemical_formula_moiety 'C80 H94 O8'
_chemical_formula_sum 'C80 H94 O8'
_chemical_formula_weight 1183.62
_space_group_IT_number 14
_symmetry_cell_setting monoclinic
_symmetry_space_group_name_Hall '-P 2ybc'
_symmetry_space_group_name_H-M 'P 1 21/c 1'
_atom_sites_solution_hydrogens difmap
_atom_sites_solution_primary other
_cell_angle_alpha 90
_cell_angle_beta 92.7714(14)
_cell_angle_gamma 90
_cell_formula_units_Z 4
_cell_length_a 13.4473(2)
_cell_length_b 30.0322(5)
_cell_length_c 16.7673(3)
_cell_measurement_reflns_used 16925
_cell_measurement_temperature 190
_cell_measurement_theta_max 76
_cell_measurement_theta_min 4
_cell_volume 6763.59(19)
_computing_cell_refinement 'CrysAlis, (Oxford Diffraction, 2002)'
_computing_data_collection 'Xcalibur, (Oxford Diffraction, 2002)'
_computing_data_reduction 'CrysAlis, (Oxford Diffraction, 2002)'
_computing_molecular_graphics 'CAMERON (Watkin et al., 1996)'
_computing_publication_material 'CRYSTALS (Betteridge et al., 2003)'
_computing_structure_refinement 'CRYSTALS (Betteridge et al., 2003)'
_computing_structure_solution 'Superflip (Palatinus & Chapuis, 2007)'
_diffrn_ambient_pressure 101
_diffrn_ambient_temperature 190
_diffrn_measured_fraction_theta_full 0.996
_diffrn_measured_fraction_theta_max 0.973
_diffrn_measurement_device Area
_diffrn_measurement_device_type 'Oxford Diffraction XCALIBUR'
_diffrn_measurement_method '\f & \w scans'
_diffrn_radiation_monochromator graphite
_diffrn_radiation_type 'Cu K\a'
_diffrn_radiation_wavelength 1.54184
_diffrn_reflns_av_R_equivalents 0.032
_diffrn_reflns_limit_h_max 12
_diffrn_reflns_limit_h_min -16
_diffrn_reflns_limit_k_max 37
_diffrn_reflns_limit_k_min -32
_diffrn_reflns_limit_l_max 19
_diffrn_reflns_limit_l_min -20
_diffrn_reflns_number 35823
_diffrn_reflns_theta_full 69.056
_diffrn_reflns_theta_max 75.886
_diffrn_reflns_theta_min 4.374
_diffrn_standards_number 0
_exptl_absorpt_coefficient_mu 0.573
_exptl_absorpt_correction_T_max 0.93
_exptl_absorpt_correction_T_min 0.81
_exptl_absorpt_correction_type multi-scan
_exptl_absorpt_process_details 'CrysAlis, (Oxford Diffraction, 2002)'
_exptl_crystal_colour colourless
_exptl_crystal_density_diffrn 1.162
_exptl_crystal_density_method 'not measured'
_exptl_crystal_description plane
_exptl_crystal_F_000 2552
_exptl_crystal_size_max 0.470
_exptl_crystal_size_mid 0.260
_exptl_crystal_size_min 0.120
_refine_diff_density_max 0.33
_refine_diff_density_min -0.34
_refine_ls_extinction_method None
_refine_ls_goodness_of_fit_ref 0.9574
_refine_ls_hydrogen_treatment constr
_refine_ls_matrix_type full
_refine_ls_number_parameters 919
_refine_ls_number_reflns 13670
_refine_ls_number_restraints 223
_refine_ls_R_factor_all 0.0660
_refine_ls_R_factor_gt 0.0552
_refine_ls_shift/su_max 0.0009346
_refine_ls_shift/su_mean 0.0000636
_refine_ls_structure_factor_coef Fsqd
_refine_ls_weighting_details
;
Method, part 1, Chebychev polynomial, (Watkin, 1994, Prince, 1982)
[weight] = 1.0/[A~0~*T~0~(x)+A~1~*T~1~(x) ... +A~n-1~]*T~n-1~(x)]
where A~i~ are the Chebychev coefficients listed below and x= Fcalc/Fmax
Method = Robust Weighting (Prince, 1982)
W = [weight] * [1-(deltaF/6*sigmaF)^2^]^2^
A~i~ are:
511. 773. 366. 79.9
;
_refine_ls_weighting_scheme calc
_refine_ls_wR_factor_all 0.1007
_refine_ls_wR_factor_gt 0.0948
_refine_ls_wR_factor_ref 0.1007
_reflns_limit_h_max 16
_reflns_limit_h_min -16
_reflns_limit_k_max 37
_reflns_limit_k_min 0
_reflns_limit_l_max 20
_reflns_limit_l_min 0
_reflns_number_gt 11048
_reflns_number_total 13723
_reflns_threshold_expression I>2.0\s(I)
_cod_data_source_file c3ob41085d.txt
_cod_data_source_block PE_117_1
_cod_depositor_comments
;
The following automatic conversions were performed:

'_atom_sites_solution_primary' value 'Other' changed to 'other'
according to /home/saulius/struct/CIF-dictionaries/cif_core.dic
dictionary named 'cif_core.dic' version 2.4.2 from 2011-04-26.

Automatic conversion script
Id: cif_fix_values 1891 2012-01-12 08:04:46Z andrius 
;
_cod_original_cell_volume 6763.55(19)
_cod_original_sg_symbol_H-M 'P 21/c '
_cod_database_code 7153048

loop_
_symmetry_equiv_pos_as_xyz
x,y,z
-x,-y,-z
x,-y+1/2,z+1/2
-x,y+1/2,-z+1/2

loop_
_atom_site_label
_atom_site_type_symbol
_atom_site_fract_x
_atom_site_fract_y
_atom_site_fract_z
_atom_site_U_iso_or_equiv
_atom_site_occupancy
_atom_site_adp_type
_atom_site_refinement_flags_posn
_atom_site_refinement_flags_adp
_atom_site_disorder_assembly
_atom_site_disorder_group
C1 C 0.76032(14) 0.39292(7) 0.65413(12) 0.0380 1.0000 Uani . . . .
C2 C 0.78640(15) 0.44212(7) 0.65363(12) 0.0395 1.0000 Uani . . . .
C3 C 0.82946(14) 0.45575(6) 0.73590(11) 0.0364 1.0000 Uani . . . .
C4 C 0.77420(15) 0.47899(6) 0.79143(12) 0.0370 1.0000 Uani . . . .
C5 C 0.81372(16) 0.48415(7) 0.86871(12) 0.0415 1.0000 Uani . . . .
C6 C 0.90546(16) 0.46591(7) 0.89255(12) 0.0423 1.0000 Uani . . . .
C7 C 0.96155(15) 0.44285(7) 0.83875(12) 0.0394 1.0000 Uani . . . .
C8 C 1.05311(15) 0.41639(7) 0.86496(13) 0.0443 1.0000 Uani . . . .
C9 C 1.02887(15) 0.36718(7) 0.86525(12) 0.0402 1.0000 Uani . . . .
C10 C 0.95083(16) 0.35148(8) 0.90917(13) 0.0477 1.0000 Uani . . . .
C11 C 0.92303(18) 0.30733(8) 0.90626(14) 0.0540 1.0000 Uani . . . .
C12 C 0.97182(18) 0.27797(8) 0.85850(14) 0.0528 1.0000 Uani . . . .
C13 C 1.04988(16) 0.29199(7) 0.81340(13) 0.0447 1.0000 Uani . . . .
C14 C 1.09778(17) 0.25938(8) 0.75720(15) 0.0530 1.0000 Uani . . . .
C15 C 1.01898(17) 0.23878(8) 0.70079(14) 0.0492 1.0000 Uani . . . .
C16 C 0.98416(19) 0.19603(8) 0.71109(16) 0.0569 1.0000 Uani . . . .
C17 C 0.90293(19) 0.18008(8) 0.66546(16) 0.0586 1.0000 Uani . . . .
C18 C 0.85336(18) 0.20770(8) 0.61143(15) 0.0528 1.0000 Uani . . . .
C19 C 0.88650(16) 0.25089(7) 0.59852(13) 0.0459 1.0000 Uani . . . .
C20 C 0.82553(18) 0.28389(8) 0.54852(13) 0.0497 1.0000 Uani . . . .
C21 C 0.77838(15) 0.31758(7) 0.60302(12) 0.0424 1.0000 Uani . . . .
C22 C 0.72086(17) 0.30208(8) 0.66339(14) 0.0503 1.0000 Uani . . . .
C23 C 0.68244(17) 0.33112(8) 0.71890(15) 0.0535 1.0000 Uani . . . .
C24 C 0.70309(16) 0.37597(8) 0.71409(14) 0.0470 1.0000 Uani . . . .
C25 C 0.92374(14) 0.44009(7) 0.76003(12) 0.0374 1.0000 Uani . . . .
C26 C 1.07830(14) 0.33650(7) 0.81831(12) 0.0404 1.0000 Uani . . . .
C27 C 0.97265(17) 0.26489(7) 0.64122(14) 0.0469 1.0000 Uani . . . .
C28 C 0.79577(14) 0.36303(7) 0.59802(12) 0.0380 1.0000 Uani . . . .
O29 O 0.97796(10) 0.41737(5) 0.70479(8) 0.0437 1.0000 Uani D U . .
C30 C 1.0392(4) 0.4491(2) 0.6626(4) 0.0546 0.6279 Uani D U 3 1
C31 C 1.0974(3) 0.42224(16) 0.6051(3) 0.0642 0.6279 Uani D U 3 1
C32 C 1.1652(9) 0.4500(3) 0.5554(7) 0.0882 0.6279 Uani D U 3 1
O33 O 1.15614(10) 0.35153(5) 0.77324(8) 0.0450 1.0000 Uani . . . .
C34 C 1.25084(15) 0.35137(8) 0.81670(13) 0.0464 1.0000 Uani . . . .
C35 C 1.32773(17) 0.36870(10) 0.76261(15) 0.0584 1.0000 Uani . . . .
C36 C 1.43176(17) 0.36689(9) 0.80113(16) 0.0604 1.0000 Uani . . . .
O37 O 1.00946(13) 0.30695(5) 0.62772(10) 0.0567 1.0000 Uani D U . .
C38 C 1.0560(3) 0.31052(16) 0.5520(2) 0.0777 0.7606 Uani D U 4 1
C39 C 1.1614(3) 0.3010(2) 0.5592(3) 0.1136 0.7606 Uani D U 4 1
C40 C 1.2059(5) 0.3059(3) 0.4754(4) 0.1339 0.7606 Uani D U 4 1
O41 O 0.85326(10) 0.37930(5) 0.53794(8) 0.0430 1.0000 Uani . . . .
C42 C 0.79455(19) 0.39554(10) 0.47045(14) 0.0594 1.0000 Uani . . . .
C43 C 0.8645(2) 0.41378(11) 0.41021(17) 0.0768 1.0000 Uani . . . .
C44 C 0.9269(3) 0.37860(14) 0.3764(2) 0.1079 1.0000 Uani . . . .
C101 C 0.80566(15) 0.57982(7) 0.75628(13) 0.0418 1.0000 Uani . . . .
C102 C 0.74662(16) 0.55859(7) 0.68648(12) 0.0437 1.0000 Uani . . . .
C103 C 0.65827(15) 0.53221(6) 0.71494(11) 0.0375 1.0000 Uani . . . .
C104 C 0.67258(15) 0.49665(6) 0.76904(11) 0.0368 1.0000 Uani . . . .
C105 C 0.59082(15) 0.47711(7) 0.80208(12) 0.0410 1.0000 Uani . . . .
C106 C 0.49493(15) 0.49158(7) 0.78235(13) 0.0431 1.0000 Uani . . . .
C107 C 0.47822(15) 0.52522(7) 0.72654(12) 0.0405 1.0000 Uani . . . .
C108 C 0.37230(16) 0.54162(8) 0.70677(14) 0.0497 1.0000 Uani . . . .
C109 C 0.32053(15) 0.55219(7) 0.78260(13) 0.0445 1.0000 Uani . . . .
C110 C 0.24821(16) 0.52415(8) 0.81208(16) 0.0533 1.0000 Uani . . . .
C111 C 0.21112(16) 0.53125(9) 0.88644(16) 0.0571 1.0000 Uani . . . .
C112 C 0.24850(16) 0.56495(8) 0.93367(15) 0.0533 1.0000 Uani . . . .
C113 C 0.32157(15) 0.59361(8) 0.90769(13) 0.0452 1.0000 Uani . . . .
C114 C 0.37597(17) 0.62579(8) 0.96377(14) 0.0509 1.0000 Uani . . . .
C115 C 0.48322(16) 0.61064(7) 0.97928(12) 0.0422 1.0000 Uani . . . .
C116 C 0.50268(17) 0.56792(7) 1.00769(12) 0.0452 1.0000 Uani . . . .
C117 C 0.59968(17) 0.55239(7) 1.01785(12) 0.0455 1.0000 Uani . . . .
C118 C 0.67755(16) 0.57899(7) 0.99721(12) 0.0441 1.0000 Uani . . . .
C119 C 0.66149(16) 0.62199(7) 0.96781(12) 0.0416 1.0000 Uani . . . .
C120 C 0.74857(17) 0.64901(8) 0.93962(13) 0.0493 1.0000 Uani . . . .
C121 C 0.80603(16) 0.62313(7) 0.87962(13) 0.0451 1.0000 Uani . . . .
C122 C 0.90427(17) 0.61014(8) 0.89584(16) 0.0557 1.0000 Uani . . . .
C123 C 0.95319(17) 0.58360(8) 0.84370(17) 0.0601 1.0000 Uani . . . .
C124 C 0.90448(16) 0.56785(8) 0.77518(16) 0.0532 1.0000 Uani . . . .
C125 C 0.56016(16) 0.54436(7) 0.69272(12) 0.0395 1.0000 Uani . . . .
C126 C 0.35195(14) 0.58820(7) 0.82974(13) 0.0407 1.0000 Uani . . . .
C127 C 0.56329(17) 0.63754(7) 0.96193(12) 0.0420 1.0000 Uani . . . .
C128 C 0.76008(14) 0.60922(7) 0.80719(12) 0.0390 1.0000 Uani . . . .
O129 O 0.54465(11) 0.57761(5) 0.63571(8) 0.0458 1.0000 Uani . . . .
C130 C 0.5376(2) 0.55980(8) 0.55616(13) 0.0573 1.0000 Uani . . . .
C131 C 0.5219(2) 0.59714(10) 0.49811(15) 0.0700 1.0000 Uani . . . .
C132 C 0.5169(3) 0.58050(13) 0.41295(16) 0.0912 1.0000 Uani . . . .
O133 O 0.66308(10) 0.62231(5) 0.78914(8) 0.0415 1.0000 Uani D U . .
C134 C 0.6507(3) 0.65582(11) 0.7278(2) 0.0510 0.7294 Uani D U 1 1
C135 C 0.6574(3) 0.70170(11) 0.7602(2) 0.0582 0.7294 Uani D U 1 1
C136 C 0.6242(4) 0.73611(16) 0.6974(3) 0.0725 0.7294 Uani D U 1 1
O137 O 0.54455(12) 0.68061(5) 0.93458(9) 0.0513 1.0000 Uani D U . .
C138 C 0.5421(3) 0.71277(8) 0.99708(17) 0.0741 1.0000 Uani D U . .
C139 C 0.4899(4) 0.75499(15) 0.9662(3) 0.0808 0.8081 Uani D U 5 1
C140 C 0.5451(4) 0.77740(14) 0.9021(3) 0.0996 0.8081 Uani D U 5 1
O141 O 0.42170(11) 0.61706(5) 0.80074(9) 0.0457 1.0000 Uani D U . .
C142 C 0.3848(2) 0.66123(9) 0.78261(16) 0.0475 0.7964 Uani D U 2 1
C143 C 0.3459(3) 0.66369(11) 0.69776(19) 0.0619 0.7964 Uani D U 2 1
C144 C 0.3055(3) 0.71074(17) 0.6780(3) 0.0685 0.7964 Uani D U 2 1
C230 C 1.0656(7) 0.4360(4) 0.6763(8) 0.0557 0.3721 Uani D U 3 2
C231 C 1.0472(6) 0.4539(3) 0.5947(5) 0.0719 0.3721 Uani D U 3 2
C232 C 1.1484(15) 0.4664(6) 0.5569(12) 0.0877 0.3721 Uani D U 3 2
C238 C 1.1088(8) 0.3049(5) 0.5931(8) 0.0804 0.2394 Uani D U 4 2
C239 C 1.0962(10) 0.3088(7) 0.5039(9) 0.1200 0.2394 Uani D U 4 2
C240 C 1.1913(15) 0.3401(8) 0.4753(12) 0.1327 0.2394 Uani D U 4 2
C342 C 0.3811(10) 0.6414(3) 0.7251(6) 0.0535 0.2036 Uani D U 2 2
C343 C 0.3520(11) 0.6877(4) 0.7481(6) 0.0619 0.2036 Uani D U 2 2
C344 C 0.3399(16) 0.7164(7) 0.6715(13) 0.0693 0.2036 Uani D U 2 2
C339 C 0.5273(19) 0.7569(6) 0.9532(10) 0.0814 0.1919 Uani D U 5 2
C340 C 0.4731(15) 0.7902(5) 1.0022(11) 0.1018 0.1919 Uani D U 5 2
C334 C 0.6531(8) 0.6683(3) 0.7701(6) 0.0573 0.2706 Uani D U 1 2
C335 C 0.6660(9) 0.6758(3) 0.6853(6) 0.0692 0.2706 Uani D U 1 2
C336 C 0.6405(14) 0.7257(5) 0.6649(9) 0.0798 0.2706 Uani D U 1 2
H1301 H 0.5991 0.5418 0.5471 0.0753 1.0000 Uiso R . . .
H1302 H 0.4790 0.5399 0.5489 0.0746 1.0000 Uiso R . . .
H1311 H 0.5819 0.6187 0.5053 0.0940 1.0000 Uiso R . . .
H1312 H 0.4578 0.6110 0.5091 0.0935 1.0000 Uiso R . . .
H1321 H 0.5072 0.6050 0.3750 0.1470 1.0000 Uiso R . . .
H1323 H 0.5802 0.5654 0.4036 0.1462 1.0000 Uiso R . . .
H1322 H 0.4626 0.5588 0.4021 0.1485 1.0000 Uiso R . . .
H22 H 0.8369 0.4491 0.6122 0.0531 1.0000 Uiso R . . .
H21 H 0.7251 0.4598 0.6392 0.0508 1.0000 Uiso R . . .
H422 H 0.7528 0.4212 0.4878 0.0796 1.0000 Uiso R . . .
H421 H 0.7508 0.3710 0.4466 0.0798 1.0000 Uiso R . . .
H432 H 0.9203 0.4371 0.4309 0.0968 1.0000 Uiso R . . .
H431 H 0.8281 0.4275 0.3601 0.0975 1.0000 Uiso R . . .
H442 H 0.9560 0.3907 0.3278 0.1678 1.0000 Uiso R . . .
H441 H 0.9816 0.3719 0.4188 0.1674 1.0000 Uiso R . . .
H443 H 0.8808 0.3532 0.3664 0.1689 1.0000 Uiso R . . .
H201 H 0.8725 0.3002 0.5089 0.0652 1.0000 Uiso R . . .
H202 H 0.7693 0.2674 0.5191 0.0656 1.0000 Uiso R . . .
H141 H 1.1324 0.2337 0.7873 0.0682 1.0000 Uiso R . . .
H142 H 1.1519 0.2757 0.7249 0.0685 1.0000 Uiso R . . .
H341 H 1.2462 0.3718 0.8652 0.0623 1.0000 Uiso R . . .
H342 H 1.2710 0.3198 0.8309 0.0626 1.0000 Uiso R . . .
H351 H 1.3137 0.4005 0.7478 0.0755 1.0000 Uiso R . . .
H352 H 1.3240 0.3502 0.7128 0.0769 1.0000 Uiso R . . .
H362 H 1.4825 0.3769 0.7630 0.0959 1.0000 Uiso R . . .
H363 H 1.4348 0.3859 0.8493 0.0964 1.0000 Uiso R . . .
H361 H 1.4466 0.3357 0.8180 0.0975 1.0000 Uiso R . . .
H101 H 0.9162 0.3731 0.9414 0.0627 1.0000 Uiso R . . .
H111 H 0.8700 0.2966 0.9386 0.0701 1.0000 Uiso R . . .
H121 H 0.9526 0.2462 0.8562 0.0677 1.0000 Uiso R . . .
H81 H 1.0752 0.4268 0.9188 0.0564 1.0000 Uiso R . . .
H82 H 1.1085 0.4223 0.8263 0.0582 1.0000 Uiso R . . .
H61 H 0.9275 0.4694 0.9502 0.0546 1.0000 Uiso R . . .
H51 H 0.7757 0.5009 0.9063 0.0523 1.0000 Uiso R . . .
H161 H 1.0188 0.1769 0.7524 0.0730 1.0000 Uiso R . . .
H171 H 0.8791 0.1493 0.6739 0.0743 1.0000 Uiso R . . .
H181 H 0.7938 0.1971 0.5817 0.0671 1.0000 Uiso R . . .
H221 H 0.7053 0.2699 0.6681 0.0654 1.0000 Uiso R . . .
H231 H 0.6403 0.3203 0.7613 0.0691 1.0000 Uiso R . . .
H241 H 0.6760 0.3967 0.7545 0.0611 1.0000 Uiso R . . .
H1051 H 0.6009 0.4527 0.8392 0.0538 1.0000 Uiso R . . .
H1061 H 0.4395 0.4775 0.8075 0.0550 1.0000 Uiso R . . .
H1081 H 0.3778 0.5689 0.6711 0.0646 1.0000 Uiso R . . .
H1082 H 0.3359 0.5177 0.6757 0.0650 1.0000 Uiso R . . .
H1121 H 0.2280 0.5689 0.9844 0.0707 1.0000 Uiso R . . .
H1111 H 0.1583 0.5125 0.9045 0.0718 1.0000 Uiso R . . .
H1101 H 0.2234 0.4994 0.7798 0.0685 1.0000 Uiso R . . .
H1142 H 0.3422 0.6250 1.0144 0.0644 1.0000 Uiso R . . .
H1141 H 0.3735 0.6562 0.9407 0.0633 1.0000 Uiso R . . .
H1202 H 0.7962 0.6560 0.9842 0.0640 1.0000 Uiso R . . .
H1201 H 0.7251 0.6774 0.9125 0.0635 1.0000 Uiso R . . .
H1022 H 0.7161 0.5830 0.6520 0.0570 1.0000 Uiso R . . .
H1021 H 0.7928 0.5387 0.6552 0.0576 1.0000 Uiso R . . .
H1241 H 0.9409 0.5477 0.7377 0.0657 1.0000 Uiso R . . .
H1231 H 1.0242 0.5758 0.8539 0.0774 1.0000 Uiso R . . .
H1221 H 0.9381 0.6204 0.9457 0.0729 1.0000 Uiso R . . .
H1181 H 0.7475 0.5677 0.9988 0.0564 1.0000 Uiso R . . .
H1171 H 0.6145 0.5237 1.0393 0.0594 1.0000 Uiso R . . .
H1161 H 0.4451 0.5483 1.0209 0.0598 1.0000 Uiso R . . .
H1342 H 0.7024 0.6497 0.6877 0.0687 0.7294 Uiso R . 1 1
H1341 H 0.5808 0.6541 0.7027 0.0681 0.7294 Uiso R . 1 1
H1352 H 0.7268 0.7077 0.7809 0.0754 0.7294 Uiso R . 1 1
H1351 H 0.6146 0.7043 0.8042 0.0757 0.7294 Uiso R . 1 1
H1362 H 0.6303 0.7655 0.7189 0.1085 0.7294 Uiso R . 1 1
H1361 H 0.6659 0.7336 0.6506 0.1097 0.7294 Uiso R . 1 1
H1363 H 0.5543 0.7294 0.6809 0.1074 0.7294 Uiso R . 1 1
H3341 H 0.7022 0.6852 0.8025 0.0720 0.2706 Uiso R . 1 2
H3342 H 0.5859 0.6781 0.7797 0.0724 0.2706 Uiso R . 1 2
H3351 H 0.7356 0.6687 0.6738 0.0811 0.2706 Uiso R . 1 2
H3352 H 0.6202 0.6565 0.6534 0.0812 0.2706 Uiso R . 1 2
H3361 H 0.6499 0.7290 0.6076 0.1101 0.2706 Uiso R . 1 2
H3362 H 0.6868 0.7448 0.6959 0.1100 0.2706 Uiso R . 1 2
H3363 H 0.5712 0.7325 0.6765 0.1098 0.2706 Uiso R . 1 2
H1422 H 0.4395 0.6838 0.7928 0.0625 0.7964 Uiso R . 2 1
H1421 H 0.3287 0.6690 0.8176 0.0638 0.7964 Uiso R . 2 1
H1432 H 0.4013 0.6557 0.6628 0.0832 0.7964 Uiso R . 2 1
H1431 H 0.2896 0.6425 0.6897 0.0821 0.7964 Uiso R . 2 1
H1443 H 0.2820 0.7105 0.6238 0.1022 0.7964 Uiso R . 2 1
H1441 H 0.3558 0.7323 0.6893 0.1031 0.7964 Uiso R . 2 1
H1442 H 0.2500 0.7163 0.7085 0.1022 0.7964 Uiso R . 2 1
H3421 H 0.4354 0.6443 0.6888 0.0652 0.2036 Uiso R . 2 2
H3422 H 0.3257 0.6248 0.6992 0.0651 0.2036 Uiso R . 2 2
H3431 H 0.4004 0.6997 0.7878 0.0829 0.2036 Uiso R . 2 2
H3432 H 0.2867 0.6854 0.7705 0.0832 0.2036 Uiso R . 2 2
H3441 H 0.3679 0.7448 0.6870 0.1012 0.2036 Uiso R . 2 2
H3443 H 0.3765 0.7039 0.6287 0.1011 0.2036 Uiso R . 2 2
H3442 H 0.2710 0.7201 0.6533 0.1011 0.2036 Uiso R . 2 2
H302 H 1.0844 0.4650 0.7029 0.0774 0.6279 Uiso R . 3 1
H301 H 0.9929 0.4715 0.6363 0.0768 0.6279 Uiso R . 3 1
H312 H 1.1383 0.3995 0.6352 0.0826 0.6279 Uiso R . 3 1
H311 H 1.0525 0.4056 0.5659 0.0827 0.6279 Uiso R . 3 1
H323 H 1.1963 0.4288 0.5208 0.1165 0.6279 Uiso R . 3 1
H321 H 1.2119 0.4633 0.5959 0.1158 0.6279 Uiso R . 3 1
H322 H 1.1230 0.4719 0.5265 0.1169 0.6279 Uiso R . 3 1
H2301 H 1.0881 0.4602 0.7130 0.0780 0.3721 Uiso R . 3 2
H2302 H 1.1179 0.4132 0.6759 0.0784 0.3721 Uiso R . 3 2
H2311 H 1.0048 0.4811 0.5992 0.0881 0.3721 Uiso R . 3 2
H2312 H 1.0083 0.4312 0.5632 0.0886 0.3721 Uiso R . 3 2
H2322 H 1.1295 0.4733 0.5016 0.1154 0.3721 Uiso R . 3 2
H2323 H 1.1800 0.4915 0.5848 0.1150 0.3721 Uiso R . 3 2
H2321 H 1.1889 0.4393 0.5630 0.1152 0.3721 Uiso R . 3 2
H382 H 1.0467 0.3429 0.5352 0.0997 0.7606 Uiso R . 4 1
H381 H 1.0176 0.2894 0.5128 0.0994 0.7606 Uiso R . 4 1
H392 H 1.1944 0.3220 0.5993 0.1341 0.7606 Uiso R . 4 1
H391 H 1.1698 0.2677 0.5727 0.1335 0.7606 Uiso R . 4 1
H402 H 1.2763 0.3173 0.4823 0.1832 0.7606 Uiso R . 4 1
H401 H 1.1587 0.3271 0.4463 0.1822 0.7606 Uiso R . 4 1
H403 H 1.2004 0.2746 0.4536 0.1818 0.7606 Uiso R . 4 1
H2381 H 1.1526 0.3279 0.6175 0.1001 0.2394 Uiso R . 4 2
H2382 H 1.1355 0.2749 0.6042 0.1003 0.2394 Uiso R . 4 2
H2391 H 1.0364 0.3271 0.4926 0.1371 0.2394 Uiso R . 4 2
H2392 H 1.0895 0.2800 0.4757 0.1370 0.2394 Uiso R . 4 2
H2401 H 1.2156 0.3261 0.4276 0.1804 0.2394 Uiso R . 4 2
H2403 H 1.1719 0.3706 0.4629 0.1801 0.2394 Uiso R . 4 2
H2402 H 1.2418 0.3406 0.5187 0.1798 0.2394 Uiso R . 4 2
H1392 H 0.4971 0.7768 1.0087 0.0988 0.8081 Uiso R . 5 1
H1391 H 0.4188 0.7482 0.9439 0.0970 0.8081 Uiso R . 5 1
H1403 H 0.5109 0.8073 0.8941 0.1447 0.8081 Uiso R . 5 1
H1401 H 0.6180 0.7801 0.9172 0.1445 0.8081 Uiso R . 5 1
H1402 H 0.5376 0.7588 0.8523 0.1441 0.8081 Uiso R . 5 1
H3391 H 0.5924 0.7703 0.9502 0.0972 0.1919 Uiso R . 5 2
H3392 H 0.4960 0.7526 0.9004 0.0968 0.1919 Uiso R . 5 2
H3401 H 0.4225 0.8034 0.9665 0.1442 0.1919 Uiso R . 5 2
H3403 H 0.5150 0.8134 1.0255 0.1441 0.1919 Uiso R . 5 2
H3402 H 0.4420 0.7732 1.0438 0.1440 0.1919 Uiso R . 5 2
H1384 H 0.6081 0.7200 1.0152 0.0930 0.8081 Uiso R . 5 1
H1381 H 0.5072 0.7006 1.0400 0.0930 0.8081 Uiso R . 5 1
H1383 H 0.6022 0.7116 1.0291 0.0930 0.1919 Uiso R . 5 2
H1382 H 0.4874 0.7070 1.0293 0.0930 0.1919 Uiso R . 5 2

loop_
_atom_site_aniso_label
_atom_site_aniso_U_11
_atom_site_aniso_U_22
_atom_site_aniso_U_33
_atom_site_aniso_U_23
_atom_site_aniso_U_13
_atom_site_aniso_U_12
C1 0.0310(9) 0.0430(11) 0.0399(10) -0.0023(9) -0.0004(8) 0.0029(8)
C2 0.0398(11) 0.0429(11) 0.0357(10) 0.0007(8) 0.0021(8) 0.0038(9)
C3 0.0375(10) 0.0358(10) 0.0360(10) 0.0007(8) 0.0034(8) 0.0001(8)
C4 0.0391(10) 0.0341(10) 0.0382(10) 0.0023(8) 0.0058(8) 0.0021(8)
C5 0.0459(11) 0.0397(11) 0.0392(11) -0.0019(9) 0.0057(9) 0.0042(9)
C6 0.0464(12) 0.0438(11) 0.0366(10) -0.0022(9) 0.0001(9) -0.0002(9)
C7 0.0355(10) 0.0410(11) 0.0416(11) -0.0002(9) 0.0004(8) -0.0012(8)
C8 0.0368(10) 0.0500(12) 0.0456(12) -0.0026(10) -0.0031(9) -0.0005(9)
C9 0.0348(10) 0.0483(12) 0.0370(10) 0.0015(9) -0.0038(8) 0.0006(9)
C10 0.0447(12) 0.0554(13) 0.0432(12) -0.0017(10) 0.0051(9) 0.0009(10)
C11 0.0543(14) 0.0585(14) 0.0503(13) 0.0055(11) 0.0132(11) -0.0078(11)
C12 0.0567(14) 0.0473(13) 0.0546(14) 0.0058(11) 0.0041(11) -0.0032(11)
C13 0.0396(11) 0.0486(12) 0.0455(12) 0.0015(10) -0.0028(9) 0.0038(9)
C14 0.0445(12) 0.0526(14) 0.0618(15) -0.0049(11) 0.0010(11) 0.0093(10)
C15 0.0462(12) 0.0458(12) 0.0559(13) -0.0077(10) 0.0057(10) 0.0078(10)
C16 0.0567(14) 0.0447(13) 0.0695(16) 0.0007(11) 0.0061(12) 0.0103(11)
C17 0.0574(15) 0.0427(13) 0.0763(17) -0.0027(12) 0.0088(13) 0.0001(11)
C18 0.0492(13) 0.0478(13) 0.0619(15) -0.0118(11) 0.0085(11) -0.0013(10)
C19 0.0470(12) 0.0448(12) 0.0465(12) -0.0110(9) 0.0063(9) 0.0031(9)
C20 0.0547(13) 0.0471(12) 0.0469(12) -0.0109(10) -0.0002(10) 0.0019(10)
C21 0.0385(11) 0.0459(12) 0.0424(11) -0.0074(9) -0.0014(9) 0.0012(9)
C22 0.0470(12) 0.0430(12) 0.0613(14) -0.0027(10) 0.0057(11) -0.0035(10)
C23 0.0471(13) 0.0509(13) 0.0641(15) -0.0004(11) 0.0188(11) -0.0020(10)
C24 0.0422(11) 0.0472(12) 0.0527(13) -0.0042(10) 0.0129(10) 0.0028(9)
C25 0.0367(10) 0.0355(10) 0.0402(10) -0.0034(8) 0.0053(8) 0.0007(8)
C26 0.0314(10) 0.0514(12) 0.0382(10) 0.0030(9) -0.0019(8) 0.0009(9)
C27 0.0482(12) 0.0405(11) 0.0525(13) -0.0073(10) 0.0087(10) 0.0019(9)
C28 0.0309(9) 0.0470(11) 0.0361(10) -0.0020(9) -0.0006(8) 0.0007(8)
O29 0.0369(7) 0.0507(8) 0.0439(8) -0.0070(7) 0.0060(6) 0.0043(6)
C30 0.043(3) 0.068(4) 0.055(3) -0.006(3) 0.016(2) -0.002(2)
C31 0.057(2) 0.082(3) 0.055(2) -0.007(2) 0.0204(18) 0.0072(19)
C32 0.082(4) 0.105(6) 0.081(3) -0.008(4) 0.037(3) -0.007(4)
O33 0.0321(7) 0.0604(9) 0.0423(8) 0.0017(7) -0.0003(6) 0.0003(6)
C34 0.0325(10) 0.0553(13) 0.0507(13) -0.0034(10) -0.0038(9) 0.0009(9)
C35 0.0406(12) 0.0804(18) 0.0543(14) 0.0026(13) 0.0024(10) -0.0053(12)
C36 0.0412(12) 0.0775(18) 0.0625(15) -0.0041(13) 0.0015(11) -0.0067(12)
O37 0.0584(10) 0.0496(9) 0.0619(10) -0.0025(8) -0.0006(8) -0.0070(8)
C38 0.065(2) 0.097(3) 0.071(3) 0.018(2) 0.0082(18) -0.022(2)
C39 0.066(3) 0.187(5) 0.087(3) 0.007(3) 0.007(2) -0.004(3)
C40 0.087(3) 0.210(7) 0.107(3) 0.013(5) 0.028(3) -0.004(5)
O41 0.0419(8) 0.0529(9) 0.0342(7) -0.0006(6) 0.0018(6) 0.0033(7)
C42 0.0583(15) 0.0796(18) 0.0395(12) 0.0048(12) -0.0054(11) 0.0031(13)
C43 0.082(2) 0.095(2) 0.0536(16) 0.0214(15) -0.0013(14) 0.0001(17)
C44 0.106(3) 0.141(4) 0.080(2) 0.015(2) 0.038(2) 0.004(3)
C101 0.0378(10) 0.0386(11) 0.0497(12) 0.0112(9) 0.0082(9) -0.0018(8)
C102 0.0477(12) 0.0428(11) 0.0416(11) 0.0041(9) 0.0119(9) 0.0052(9)
C103 0.0448(11) 0.0353(10) 0.0328(10) -0.0026(8) 0.0057(8) 0.0032(8)
C104 0.0407(10) 0.0348(10) 0.0351(10) -0.0028(8) 0.0050(8) 0.0049(8)
C105 0.0449(11) 0.0402(11) 0.0385(10) 0.0032(9) 0.0071(9) 0.0040(9)
C106 0.0389(11) 0.0441(11) 0.0466(12) -0.0011(9) 0.0066(9) -0.0008(9)
C107 0.0409(11) 0.0426(11) 0.0375(10) -0.0067(9) -0.0023(8) 0.0036(9)
C108 0.0424(12) 0.0571(14) 0.0484(12) -0.0069(10) -0.0094(10) 0.0045(10)
C109 0.0309(10) 0.0504(12) 0.0515(12) 0.0009(10) -0.0067(9) 0.0048(9)
C110 0.0333(11) 0.0514(13) 0.0741(16) -0.0003(12) -0.0093(11) -0.0002(10)
C111 0.0324(11) 0.0601(15) 0.0789(18) 0.0141(13) 0.0043(11) 0.0008(10)
C112 0.0381(11) 0.0630(15) 0.0594(14) 0.0119(12) 0.0097(10) 0.0088(11)
C113 0.0346(10) 0.0509(12) 0.0501(12) 0.0024(10) 0.0028(9) 0.0080(9)
C114 0.0497(13) 0.0549(14) 0.0485(13) -0.0041(10) 0.0067(10) 0.0081(11)
C115 0.0481(12) 0.0461(12) 0.0322(10) -0.0055(9) 0.0004(8) 0.0016(9)
C116 0.0524(12) 0.0458(12) 0.0375(11) -0.0014(9) 0.0044(9) -0.0040(10)
C117 0.0568(13) 0.0397(11) 0.0394(11) 0.0004(9) -0.0034(9) 0.0005(10)
C118 0.0479(12) 0.0457(12) 0.0380(11) -0.0038(9) -0.0044(9) 0.0013(9)
C119 0.0490(12) 0.0446(11) 0.0306(10) -0.0042(8) -0.0049(8) -0.0051(9)
C120 0.0538(13) 0.0488(13) 0.0443(12) -0.0030(10) -0.0079(10) -0.0132(10)
C121 0.0406(11) 0.0462(12) 0.0479(12) 0.0102(10) -0.0033(9) -0.0089(9)
C122 0.0431(12) 0.0569(14) 0.0658(15) 0.0145(12) -0.0106(11) -0.0134(11)
C123 0.0331(11) 0.0555(15) 0.091(2) 0.0172(14) -0.0037(12) -0.0048(10)
C124 0.0381(11) 0.0449(12) 0.0776(17) 0.0126(12) 0.0136(11) 0.0002(9)
C125 0.0497(12) 0.0352(10) 0.0335(10) -0.0019(8) -0.0005(8) 0.0063(9)
C126 0.0273(9) 0.0455(11) 0.0491(12) 0.0031(9) -0.0001(8) 0.0038(8)
C127 0.0552(13) 0.0388(11) 0.0314(10) -0.0014(8) -0.0034(9) 0.0014(9)
C128 0.0339(10) 0.0402(11) 0.0430(11) 0.0092(9) 0.0024(8) -0.0027(8)
O129 0.0581(9) 0.0435(8) 0.0353(7) 0.0038(6) -0.0030(6) 0.0072(7)
C130 0.0762(17) 0.0573(15) 0.0378(12) 0.0015(10) -0.0030(11) 0.0057(13)
C131 0.085(2) 0.0764(19) 0.0478(14) 0.0115(13) -0.0041(13) 0.0035(16)
C132 0.110(3) 0.118(3) 0.0445(15) 0.0111(17) -0.0093(16) 0.002(2)
O133 0.0389(7) 0.0424(8) 0.0427(8) 0.0020(6) -0.0025(6) 0.0058(6)
C134 0.0604(18) 0.0472(19) 0.0449(19) 0.0056(16) -0.0041(17) 0.0105(15)
C135 0.066(2) 0.0464(18) 0.063(2) 0.0093(15) 0.0043(16) -0.0089(16)
C136 0.090(3) 0.052(3) 0.077(3) 0.016(2) 0.014(3) 0.006(2)
O137 0.0668(10) 0.0402(8) 0.0461(8) 0.0022(7) -0.0059(7) 0.0027(7)
C138 0.114(2) 0.0445(14) 0.0632(17) -0.0089(12) -0.0004(16) 0.0119(15)
C139 0.099(4) 0.0504(18) 0.093(3) 0.0010(19) 0.010(2) 0.018(2)
C140 0.123(4) 0.065(2) 0.109(3) 0.014(2) -0.017(3) 0.006(2)
O141 0.0399(8) 0.0489(8) 0.0484(8) 0.0022(7) 0.0028(6) -0.0011(6)
C142 0.0530(16) 0.0452(15) 0.0442(15) -0.0008(12) 0.0021(12) -0.0031(13)
C143 0.076(2) 0.061(2) 0.0474(17) -0.0013(15) -0.0111(16) 0.0106(17)
C144 0.081(4) 0.062(2) 0.061(2) 0.0083(16) -0.010(2) 0.004(2)
C230 0.041(4) 0.072(5) 0.055(4) -0.006(4) 0.008(3) -0.004(3)
C231 0.067(3) 0.087(4) 0.062(3) -0.001(3) 0.009(3) -0.002(3)
C232 0.082(5) 0.104(7) 0.080(4) -0.001(5) 0.034(4) -0.006(5)
C238 0.065(4) 0.102(4) 0.075(5) 0.016(4) 0.012(4) -0.021(4)
C239 0.072(5) 0.196(6) 0.093(5) 0.004(5) 0.011(4) -0.007(5)
C240 0.085(5) 0.207(8) 0.109(5) 0.015(7) 0.032(4) -0.004(6)
C342 0.066(6) 0.045(5) 0.049(6) 0.007(5) 0.001(5) -0.002(5)
C343 0.074(4) 0.061(4) 0.050(4) -0.001(3) -0.010(4) 0.011(4)
C344 0.082(6) 0.062(4) 0.063(4) 0.008(4) -0.010(4) 0.006(5)
C339 0.099(6) 0.051(4) 0.096(5) 0.006(4) 0.013(5) 0.015(5)
C340 0.124(5) 0.066(4) 0.113(5) 0.008(4) -0.019(5) 0.010(4)
C334 0.064(3) 0.053(4) 0.054(4) 0.002(3) -0.007(4) 0.011(3)
C335 0.082(4) 0.055(4) 0.070(4) 0.013(3) 0.001(4) -0.013(3)
C336 0.099(5) 0.059(4) 0.082(5) 0.019(4) 0.010(5) 0.006(4)

loop_
_atom_type_symbol
_atom_type_scat_dispersion_real
_atom_type_scat_dispersion_imag
_atom_type_scat_Cromer_Mann_a1
_atom_type_scat_Cromer_Mann_b1
_atom_type_scat_Cromer_Mann_a2
_atom_type_scat_Cromer_Mann_b2
_atom_type_scat_Cromer_Mann_a3
_atom_type_scat_Cromer_Mann_b3
_atom_type_scat_Cromer_Mann_a4
_atom_type_scat_Cromer_Mann_b4
_atom_type_scat_Cromer_Mann_c
_atom_type_scat_source
C 0.0181 0.0091 2.3100 20.8439 1.0200 10.2075 1.5886 0.5687 0.8650 51.6512 0.2156 'International Tables Vol C 4.2.6.8 and 6.1.1.4'
H 0.0000 0.0000 0.4930 10.5109 0.3229 26.1257 0.1402 3.1424 0.0408 57.7998 0.0030 'International Tables Vol C 4.2.6.8 and 6.1.1.4'
O 0.0492 0.0322 3.0485 13.2771 2.2868 5.7011 1.5463 0.3239 0.8670 32.9089 0.2508 'International Tables Vol C 4.2.6.8 and 6.1.1.4'

loop_
_geom_angle_atom_site_label_1
_geom_angle_atom_site_label_2
_geom_angle_atom_site_label_3
_geom_angle
_geom_angle_publ_flag
C2 C1 C24 119.72(18) yes
C2 C1 C28 122.25(18) yes
C24 C1 C28 117.96(19) yes
C1 C2 C3 109.49(16) yes
C1 C2 H22 111.5 no
C3 C2 H22 109.0 no
C1 C2 H21 109.2 no
C3 C2 H21 110.4 no
H22 C2 H21 107.3 no
C2 C3 C4 122.87(18) yes
C2 C3 C25 118.17(17) yes
C4 C3 C25 118.57(18) yes
C3 C4 C5 118.96(18) yes
C3 C4 C104 121.05(18) yes
C5 C4 C104 119.96(17) yes
C4 C5 C6 121.31(19) yes
C4 C5 H51 118.4 no
C6 C5 H51 120.3 no
C5 C6 C7 120.79(19) yes
C5 C6 H61 116.9 no
C7 C6 H61 122.3 no
C6 C7 C8 122.23(19) yes
C6 C7 C25 117.40(18) yes
C8 C7 C25 119.89(18) yes
C7 C8 C9 109.98(17) yes
C7 C8 H81 107.6 no
C9 C8 H81 111.2 no
C7 C8 H82 109.4 no
C9 C8 H82 109.4 no
H81 C8 H82 109.2 no
C8 C9 C10 120.0(2) yes
C8 C9 C26 122.18(19) yes
C10 C9 C26 117.7(2) yes
C9 C10 C11 121.1(2) yes
C9 C10 H101 117.3 no
C11 C10 H101 121.6 no
C10 C11 C12 120.0(2) yes
C10 C11 H111 120.2 no
C12 C11 H111 119.7 no
C11 C12 C13 121.1(2) yes
C11 C12 H121 120.6 no
C13 C12 H121 118.3 no
C12 C13 C14 119.7(2) yes
C12 C13 C26 118.2(2) yes
C14 C13 C26 122.1(2) yes
C13 C14 C15 110.13(18) yes
C13 C14 H141 112.1 no
C15 C14 H141 106.7 no
C13 C14 H142 110.1 no
C15 C14 H142 110.5 no
H141 C14 H142 107.3 no
C14 C15 C16 122.1(2) yes
C14 C15 C27 119.5(2) yes
C16 C15 C27 118.1(2) yes
C15 C16 C17 121.0(2) yes
C15 C16 H161 118.2 no
C17 C16 H161 120.8 no
C16 C17 C18 119.9(2) yes
C16 C17 H171 119.7 no
C18 C17 H171 120.4 no
C17 C18 C19 121.0(2) yes
C17 C18 H181 120.0 no
C19 C18 H181 119.0 no
C18 C19 C20 121.8(2) yes
C18 C19 C27 117.7(2) yes
C20 C19 C27 120.0(2) yes
C19 C20 C21 109.45(18) yes
C19 C20 H201 109.1 no
C21 C20 H201 110.4 no
C19 C20 H202 108.8 no
C21 C20 H202 107.1 no
H201 C20 H202 111.9 no
C20 C21 C22 118.6(2) yes
C20 C21 C28 122.8(2) yes
C22 C21 C28 118.47(19) yes
C21 C22 C23 121.1(2) yes
C21 C22 H221 120.8 no
C23 C22 H221 118.0 no
C22 C23 C24 119.4(2) yes
C22 C23 H231 121.3 no
C24 C23 H231 119.3 no
C1 C24 C23 121.3(2) yes
C1 C24 H241 119.6 no
C23 C24 H241 119.1 no
C7 C25 C3 122.68(18) yes
C7 C25 O29 118.85(17) yes
C3 C25 O29 118.21(17) yes
C9 C26 C13 121.93(19) yes
C9 C26 O33 118.71(19) yes
C13 C26 O33 119.32(19) yes
C19 C27 C15 121.9(2) yes
C19 C27 O37 119.1(2) yes
C15 C27 O37 118.8(2) yes
C1 C28 C21 121.72(19) yes
C1 C28 O41 118.79(18) yes
C21 C28 O41 119.44(18) yes
C25 O29 C30 109.2(3) yes
C25 O29 C230 120.4(6) yes
O29 C30 C31 106.4(4) yes
O29 C30 H302 108.6 no
C31 C30 H302 111.6 no
O29 C30 H301 107.3 no
C31 C30 H301 114.1 no
H302 C30 H301 108.7 no
C30 C31 C32 113.7(4) yes
C30 C31 H312 109.4 no
C32 C31 H312 108.8 no
C30 C31 H311 111.8 no
C32 C31 H311 105.9 no
H312 C31 H311 106.9 no
C31 C32 H323 104.8 no
C31 C32 H321 103.0 no
H323 C32 H321 113.4 no
C31 C32 H322 106.9 no
H323 C32 H322 113.6 no
H321 C32 H322 113.8 no
C26 O33 C34 113.20(15) yes
O33 C34 C35 108.18(18) yes
O33 C34 H341 108.3 no
C35 C34 H341 110.0 no
O33 C34 H342 110.0 no
C35 C34 H342 106.4 no
H341 C34 H342 113.7 no
C34 C35 C36 112.3(2) yes
C34 C35 H351 110.6 no
C36 C35 H351 107.4 no
C34 C35 H352 107.6 no
C36 C35 H352 110.1 no
H351 C35 H352 108.8 no
C35 C36 H362 111.1 no
C35 C36 H363 109.2 no
H362 C36 H363 110.1 no
C35 C36 H361 108.8 no
H362 C36 H361 109.3 no
H363 C36 H361 108.2 no
C27 O37 C38 112.7(2) yes
C27 O37 C238 111.4(6) yes
O37 C38 C39 112.1(3) yes
O37 C38 H382 105.1 no
C39 C38 H382 108.6 no
O37 C38 H381 106.8 no
C39 C38 H381 112.9 no
H382 C38 H381 111.1 no
C38 C39 C40 108.8(4) yes
C38 C39 H392 109.2 no
C40 C39 H392 111.4 no
C38 C39 H391 107.9 no
C40 C39 H391 104.3 no
H392 C39 H391 114.9 no
C39 C40 H402 109.1 no
C39 C40 H401 103.7 no
H402 C40 H401 114.1 no
C39 C40 H403 102.3 no
H402 C40 H403 114.1 no
H401 C40 H403 112.3 no
C28 O41 C42 112.83(16) yes
O41 C42 C43 108.2(2) yes
O41 C42 H422 109.1 no
C43 C42 H422 106.8 no
O41 C42 H421 110.5 no
C43 C42 H421 111.6 no
H422 C42 H421 110.6 no
C42 C43 C44 112.3(3) yes
C42 C43 H432 117.9 no
C44 C43 H432 100.9 no
C42 C43 H431 113.5 no
C44 C43 H431 103.2 no
H432 C43 H431 107.4 no
C43 C44 H442 107.9 no
C43 C44 H441 106.1 no
H442 C44 H441 110.2 no
C43 C44 H443 104.7 no
H442 C44 H443 114.3 no
H441 C44 H443 113.0 no
C102 C101 C124 121.4(2) yes
C102 C101 C128 120.59(18) yes
C124 C101 C128 117.8(2) yes
C101 C102 C103 111.26(16) yes
C101 C102 H1022 108.6 no
C103 C102 H1022 104.8 no
C101 C102 H1021 109.3 no
C103 C102 H1021 111.0 no
H1022 C102 H1021 111.7 no
C102 C103 C104 120.77(18) yes
C102 C103 C125 121.30(18) yes
C104 C103 C125 117.79(18) yes
C4 C104 C103 121.66(18) yes
C4 C104 C105 118.83(18) yes
C103 C104 C105 119.50(19) yes
C104 C105 C106 121.27(19) yes
C104 C105 H1051 119.3 no
C106 C105 H1051 119.5 no
C105 C106 C107 120.51(19) yes
C105 C106 H1061 119.0 no
C107 C106 H1061 120.4 no
C106 C107 C108 120.0(2) yes
C106 C107 C125 118.10(19) yes
C108 C107 C125 121.86(19) yes
C107 C108 C109 110.33(17) yes
C107 C108 H1081 107.0 no
C109 C108 H1081 112.0 no
C107 C108 H1082 108.0 no
C109 C108 H1082 110.8 no
H1081 C108 H1082 108.6 no
C108 C109 C110 121.9(2) yes
C108 C109 C126 120.0(2) yes
C110 C109 C126 117.7(2) yes
C109 C110 C111 121.0(2) yes
C109 C110 H1101 119.5 no
C111 C110 H1101 119.5 no
C110 C111 C112 119.9(2) yes
C110 C111 H1111 119.7 no
C112 C111 H1111 120.4 no
C111 C112 C113 121.5(2) yes
C111 C112 H1121 121.0 no
C113 C112 H1121 117.4 no
C112 C113 C114 121.9(2) yes
C112 C113 C126 117.6(2) yes
C114 C113 C126 120.1(2) yes
C113 C114 C115 109.94(18) yes
C113 C114 H1142 107.0 no
C115 C114 H1142 108.6 no
C113 C114 H1141 109.9 no
C115 C114 H1141 110.8 no
H1142 C114 H1141 110.5 no
C114 C115 C116 119.7(2) yes
C114 C115 C127 121.9(2) yes
C116 C115 C127 118.3(2) yes
C115 C116 C117 120.8(2) yes
C115 C116 H1161 118.8 no
C117 C116 H1161 120.4 no
C116 C117 C118 119.8(2) yes
C116 C117 H1171 121.9 no
C118 C117 H1171 118.3 no
C117 C118 C119 121.3(2) yes
C117 C118 H1181 121.5 no
C119 C118 H1181 117.0 no
C118 C119 C120 119.7(2) yes
C118 C119 C127 117.6(2) yes
C120 C119 C127 122.6(2) yes
C119 C120 C121 111.02(18) yes
C119 C120 H1202 111.2 no
C121 C120 H1202 106.2 no
C119 C120 H1201 111.2 no
C121 C120 H1201 107.0 no
H1202 C120 H1201 109.9 no
C120 C121 C122 121.6(2) yes
C120 C121 C128 120.81(19) yes
C122 C121 C128 117.5(2) yes
C121 C122 C123 121.2(2) yes
C121 C122 H1221 118.3 no
C123 C122 H1221 120.6 no
C122 C123 C124 120.4(2) yes
C122 C123 H1231 121.0 no
C124 C123 H1231 118.6 no
C101 C124 C123 120.6(2) yes
C101 C124 H1241 119.6 no
C123 C124 H1241 119.8 no
C103 C125 C107 122.63(19) yes
C103 C125 O129 118.51(18) yes
C107 C125 O129 118.84(18) yes
C113 C126 C109 121.8(2) yes
C113 C126 O141 119.34(19) yes
C109 C126 O141 118.64(19) yes
C119 C127 C115 122.0(2) yes
C119 C127 O137 119.2(2) yes
C115 C127 O137 118.7(2) yes
C121 C128 C101 122.20(19) yes
C121 C128 O133 118.54(19) yes
C101 C128 O133 119.03(18) yes
C125 O129 C130 111.83(16) yes
O129 C130 C131 109.1(2) yes
O129 C130 H1301 108.9 no
C131 C130 H1301 113.4 no
O129 C130 H1302 110.7 no
C131 C130 H1302 106.6 no
H1301 C130 H1302 108.1 no
C130 C131 C132 111.5(3) yes
C130 C131 H1311 108.0 no
C132 C131 H1311 108.3 no
C130 C131 H1312 107.0 no
C132 C131 H1312 108.6 no
H1311 C131 H1312 113.5 no
C131 C132 H1321 111.4 no
C131 C132 H1323 107.7 no
H1321 C132 H1323 109.4 no
C131 C132 H1322 113.0 no
H1321 C132 H1322 107.6 no
H1323 C132 H1322 107.6 no
C128 O133 C134 115.4(2) yes
C128 O133 C334 113.8(5) yes
O133 C134 C135 112.6(3) yes
O133 C134 H1342 106.8 no
C135 C134 H1342 112.5 no
O133 C134 H1341 109.6 no
C135 C134 H1341 103.8 no
H1342 C134 H1341 111.7 no
C134 C135 C136 111.5(3) yes
C134 C135 H1352 109.6 no
C136 C135 H1352 110.9 no
C134 C135 H1351 109.2 no
C136 C135 H1351 108.0 no
H1352 C135 H1351 107.6 no
C135 C136 H1362 110.3 no
C135 C136 H1361 109.7 no
H1362 C136 H1361 109.2 no
C135 C136 H1363 107.4 no
H1362 C136 H1363 110.9 no
H1361 C136 H1363 109.3 no
C127 O137 C138 113.43(17) yes
O137 C138 C139 109.9(3) yes
O137 C138 H1384 109.6 no
C139 C138 H1384 109.0 no
O137 C138 H1381 109.0 no
C139 C138 H1381 109.8 no
H1384 C138 H1381 109.5 no
O137 C138 C339 103.9(7) yes
O137 C138 H1383 110.0 no
C339 C138 H1383 113.1 no
O137 C138 H1382 109.9 no
C339 C138 H1382 110.3 no
H1383 C138 H1382 109.5 no
C138 C139 C140 112.4(3) yes
C138 C139 H1392 106.4 no
C140 C139 H1392 100.9 no
C138 C139 H1391 111.2 no
C140 C139 H1391 108.2 no
H1392 C139 H1391 117.4 no
C139 C140 H1403 104.8 no
C139 C140 H1401 111.7 no
H1403 C140 H1401 113.0 no
C139 C140 H1402 108.3 no
H1403 C140 H1402 110.7 no
H1401 C140 H1402 108.2 no
C126 O141 C142 114.69(17) yes
C126 O141 C342 111.6(5) yes
O141 C142 C143 110.3(2) yes
O141 C142 H1422 109.9 no
C143 C142 H1422 110.3 no
O141 C142 H1421 110.6 no
C143 C142 H1421 107.9 no
H1422 C142 H1421 107.9 no
C142 C143 C144 110.6(3) yes
C142 C143 H1432 108.2 no
C144 C143 H1432 111.0 no
C142 C143 H1431 109.1 no
C144 C143 H1431 107.3 no
H1432 C143 H1431 110.5 no
C143 C144 H1443 107.3 no
C143 C144 H1441 110.0 no
H1443 C144 H1441 113.5 no
C143 C144 H1442 109.0 no
H1443 C144 H1442 106.6 no
H1441 C144 H1442 110.4 no
O29 C230 C231 110.7(6) yes
O29 C230 H2301 108.4 no
C231 C230 H2301 110.0 no
O29 C230 H2302 109.6 no
C231 C230 H2302 109.6 no
H2301 C230 H2302 108.5 no
C230 C231 C232 110.4(7) yes
C230 C231 H2311 107.2 no
C232 C231 H2311 110.1 no
C230 C231 H2312 107.5 no
C232 C231 H2312 113.0 no
H2311 C231 H2312 108.3 no
C231 C232 H2322 104.1 no
C231 C232 H2323 110.9 no
H2322 C232 H2323 112.3 no
C231 C232 H2321 104.3 no
H2322 C232 H2321 113.3 no
H2323 C232 H2321 111.4 no
O37 C238 C239 109.0(8) yes
O37 C238 H2381 110.0 no
C239 C238 H2381 113.4 no
O37 C238 H2382 106.9 no
C239 C238 H2382 106.2 no
H2381 C238 H2382 111.0 no
C238 C239 C240 106.1(8) yes
C238 C239 H2391 106.6 no
C240 C239 H2391 104.9 no
C238 C239 H2392 114.4 no
C240 C239 H2392 114.0 no
H2391 C239 H2392 110.1 no
C239 C240 H2401 106.5 no
C239 C240 H2403 112.8 no
H2401 C240 H2403 109.3 no
C239 C240 H2402 108.0 no
H2401 C240 H2402 111.8 no
H2403 C240 H2402 108.4 no
O141 C342 C343 108.3(6) yes
O141 C342 H3421 107.9 no
C343 C342 H3421 107.0 no
O141 C342 H3422 110.8 no
C343 C342 H3422 112.6 no
H3421 C342 H3422 110.1 no
C342 C343 C344 108.7(8) yes
C342 C343 H3431 110.1 no
C344 C343 H3431 113.6 no
C342 C343 H3432 106.6 no
C344 C343 H3432 107.3 no
H3431 C343 H3432 110.3 no
C343 C344 H3441 104.2 no
C343 C344 H3443 111.4 no
H3441 C344 H3443 109.6 no
C343 C344 H3442 112.8 no
H3441 C344 H3442 109.9 no
H3443 C344 H3442 109.0 no
C138 C339 C340 111.6(8) yes
C138 C339 H3391 106.7 no
C340 C339 H3391 102.5 no
C138 C339 H3392 111.5 no
C340 C339 H3392 112.8 no
H3391 C339 H3392 111.3 no
C339 C340 H3401 106.2 no
C339 C340 H3403 114.3 no
H3401 C340 H3403 109.4 no
C339 C340 H3402 106.3 no
H3401 C340 H3402 110.1 no
H3403 C340 H3402 110.5 no
O133 C334 C335 110.7(6) yes
O133 C334 H3341 109.1 no
C335 C334 H3341 110.7 no
O133 C334 H3342 109.6 no
C335 C334 H3342 105.7 no
H3341 C334 H3342 111.0 no
C334 C335 C336 109.0(7) yes
C334 C335 H3351 108.4 no
C336 C335 H3351 111.1 no
C334 C335 H3352 109.9 no
C336 C335 H3352 108.5 no
H3351 C335 H3352 110.0 no
C335 C336 H3361 105.9 no
C335 C336 H3362 108.5 no
H3361 C336 H3362 110.6 no
C335 C336 H3363 110.8 no
H3361 C336 H3363 110.0 no
H3362 C336 H3363 111.0 no

loop_
_geom_bond_atom_site_label_1
_geom_bond_atom_site_label_2
_geom_bond_distance
_geom_bond_publ_flag
C1 C2 1.519(3) yes
C1 C24 1.392(3) yes
C1 C28 1.401(3) yes
C2 C3 1.526(3) yes
C2 H22 1.016 no
C2 H21 0.999 no
C3 C4 1.405(3) yes
C3 C25 1.394(3) yes
C4 C5 1.385(3) yes
C4 C104 1.497(3) yes
C5 C6 1.391(3) yes
C5 H51 0.971 no
C6 C7 1.388(3) yes
C6 H61 1.003 no
C7 C8 1.513(3) yes
C7 C25 1.394(3) yes
C8 C9 1.513(3) yes
C8 H81 0.988 no
C8 H82 1.027 no
C9 C10 1.393(3) yes
C9 C26 1.400(3) yes
C10 C11 1.378(3) yes
C10 H101 0.977 no
C11 C12 1.378(3) yes
C11 H111 0.972 no
C12 C13 1.388(3) yes
C12 H121 0.988 no
C13 C14 1.524(3) yes
C13 C26 1.391(3) yes
C14 C15 1.518(3) yes
C14 H141 1.022 no
C14 H142 1.050 no
C15 C16 1.380(3) yes
C15 C27 1.393(3) yes
C16 C17 1.388(3) yes
C16 H161 0.997 no
C17 C18 1.376(3) yes
C17 H171 0.990 no
C18 C19 1.392(3) yes
C18 H181 0.976 no
C19 C20 1.513(3) yes
C19 C27 1.397(3) yes
C20 C21 1.522(3) yes
C20 H201 1.059 no
C20 H202 1.012 no
C21 C22 1.384(3) yes
C21 C28 1.388(3) yes
C22 C23 1.393(3) yes
C22 H221 0.991 no
C23 C24 1.378(3) yes
C23 H231 0.987 no
C24 H241 1.001 no
C25 O29 1.386(2) yes
C26 O33 1.395(2) yes
C27 O37 1.379(3) yes
C28 O41 1.388(2) yes
O29 C30 1.465(7) yes
O29 C230 1.409(12) yes
C30 C31 1.506(7) yes
C30 H302 1.005 no
C30 H301 1.004 no
C31 C32 1.514(12) yes
C31 H312 0.998 no
C31 H311 1.004 no
C32 H323 0.971 no
C32 H321 0.986 no
C32 H322 0.981 no
O33 C34 1.436(2) yes
C34 C35 1.501(3) yes
C34 H341 1.023 no
C34 H342 1.012 no
C35 C36 1.513(3) yes
C35 H351 1.002 no
C35 H352 1.003 no
C36 H362 1.004 no
C36 H363 0.989 no
C36 H361 0.996 no
O37 C38 1.446(4) yes
O37 C238 1.483(12) yes
C38 C39 1.446(6) yes
C38 H382 1.017 no
C38 H381 1.034 no
C39 C40 1.561(7) yes
C39 H392 1.010 no
C39 H391 1.030 no
C40 H402 1.007 no
C40 H401 1.008 no
C40 H403 1.010 no
O41 C42 1.434(3) yes
C42 C43 1.516(4) yes
C42 H422 1.006 no
C42 H421 1.014 no
C43 C44 1.479(5) yes
C43 H432 1.072 no
C43 H431 1.037 no
C44 H442 0.990 no
C44 H441 1.017 no
C44 H443 0.992 no
C101 C102 1.522(3) yes
C101 C124 1.398(3) yes
C101 C128 1.391(3) yes
C102 C103 1.524(3) yes
C102 H1022 1.007 no
C102 H1021 1.024 no
C103 C104 1.408(3) yes
C103 C125 1.402(3) yes
C104 C105 1.385(3) yes
C105 C106 1.386(3) yes
C105 H1051 0.967 no
C106 C107 1.388(3) yes
C106 H1061 0.970 no
C107 C108 1.528(3) yes
C107 C125 1.388(3) yes
C108 C109 1.512(3) yes
C108 H1081 1.018 no
C108 H1082 1.001 no
C109 C110 1.395(3) yes
C109 C126 1.393(3) yes
C110 C111 1.382(3) yes
C110 H1101 0.970 no
C111 C112 1.366(3) yes
C111 H1111 0.967 no
C112 C113 1.392(3) yes
C112 H1121 0.914 no
C113 C114 1.512(3) yes
C113 C126 1.398(3) yes
C114 C115 1.523(3) yes
C114 H1142 0.982 no
C114 H1141 0.993 no
C115 C116 1.389(3) yes
C115 C127 1.388(3) yes
C116 C117 1.388(3) yes
C116 H1161 1.006 no
C117 C118 1.374(3) yes
C117 H1171 0.952 no
C118 C119 1.395(3) yes
C118 H1181 0.999 no
C119 C120 1.519(3) yes
C119 C127 1.400(3) yes
C120 C121 1.513(3) yes
C120 H1202 0.983 no
C120 H1201 1.009 no
C121 C122 1.392(3) yes
C121 C128 1.399(3) yes
C122 C123 1.374(4) yes
C122 H1221 0.982 no
C123 C124 1.378(4) yes
C123 H1231 0.991 no
C124 H1241 1.016 no
C125 O129 1.391(2) yes
C126 O141 1.383(2) yes
C127 O137 1.392(2) yes
C128 O133 1.382(2) yes
O129 C130 1.436(3) yes
C130 C131 1.493(3) yes
C130 H1301 1.006 no
C130 H1302 0.992 no
C131 C132 1.511(4) yes
C131 H1311 1.037 no
C131 H1312 0.983 no
C132 H1321 0.978 no
C132 H1323 0.984 no
C132 H1322 0.990 no
O133 C134 1.443(3) yes
O133 C334 1.422(9) yes
C134 C135 1.482(5) yes
C134 H1342 1.007 no
C134 H1341 1.012 no
C135 C136 1.527(6) yes
C135 H1352 0.996 no
C135 H1351 0.961 no
C136 H1362 0.956 no
C136 H1361 0.989 no
C136 H1363 0.987 no
O137 C138 1.427(3) yes
C138 C139 1.527(5) yes
C138 H1384 0.950 no
C138 H1381 0.950 no
C138 C339 1.525(15) yes
C138 H1383 0.950 no
C138 H1382 0.950 no
C139 C140 1.495(6) yes
C139 H1392 0.968 no
C139 H1391 1.030 no
C140 H1403 1.016 no
C140 H1401 1.003 no
C140 H1402 1.006 no
O141 C142 1.444(3) yes
O141 C342 1.541(10) yes
C142 C143 1.493(4) yes
C142 H1422 1.009 no
C142 H1421 1.004 no
C143 C144 1.544(6) yes
C143 H1432 0.999 no
C143 H1431 0.993 no
C144 H1443 0.948 no
C144 H1441 0.948 no
C144 H1442 0.940 no
C230 C231 1.479(13) yes
C230 H2301 0.989 no
C230 H2302 0.982 no
C231 C232 1.57(2) yes
C231 H2311 1.002 no
C231 H2312 0.996 no
C232 H2322 0.972 no
C232 H2323 0.975 no
C232 H2321 0.981 no
C238 C239 1.501(18) yes
C238 H2381 0.982 no
C238 H2382 0.985 no
C239 C240 1.68(2) yes
C239 H2391 0.986 no
C239 H2392 0.988 no
C240 H2401 0.974 no
C240 H2403 0.972 no
C240 H2402 0.971 no
C342 C343 1.499(13) yes
C342 H3421 0.976 no
C342 H3422 0.980 no
C343 C344 1.548(17) yes
C343 H3431 0.975 no
C343 H3432 0.974 no
C344 H3441 0.963 no
C344 H3443 0.966 no
C344 H3442 0.968 no
C339 C340 1.504(16) yes
C339 H3391 0.967 no
C339 H3392 0.969 no
C340 H3401 0.970 no
C340 H3403 0.967 no
C340 H3402 0.974 no
C334 C335 1.458(13) yes
C334 H3341 0.977 no
C334 H3342 0.971 no
C335 C336 1.572(17) yes
C335 H3351 0.987 no
C335 H3352 0.984 no
C336 H3361 0.979 no
C336 H3362 0.978 no
C336 H3363 0.982 no

loop_
_geom_hbond_atom_site_label_D
_geom_hbond_atom_site_label_H
_geom_hbond_atom_site_label_A
_geom_hbond_angle_DHA
_geom_hbond_distance_DH
_geom_hbond_distance_HA
_geom_hbond_distance_DA
_geom_hbond_publ_flag
C135 H1351 O137 154.81(9) 0.961 2.523 3.418(7) yes
C335 H3352 O129 146.3(2) 0.984 2.590 3.451(7) yes
C230 H2302 O33 129.5(3) 0.982 2.506 3.221(7) yes
